data_7123659
loop_
_publ_author_name
'Lu, Zhixiang'
'Cheng, Yi'
'Fan, Wenwen'
'Yang, Shaoxiong'
'Liu, Xiaolan'
'Qin, Yu'
'Zhao, Ruidun'
'Zheng, Liyan'
'Zhang, Hongbin'

_publ_section_title
;
 A stable silver metallacage with solvatochromic and mechanochromic
 behaviors for white LED fabrication
;
_journal_name_full 'Chemical Communications'
_journal_paper_doi 10.1039/C9CC03229K
_journal_year 2019
_chemical_formula_moiety 'C108 H72 Ag4 N16, 2(N2 O6), 2(C4 H12 O2 S2), 29[H2O]'
_chemical_formula_sum 'C116 H98 Ag4 N20 O17 S4'
_chemical_formula_weight 2603.86
_space_group_crystal_system monoclinic
_space_group_IT_number 13
_space_group_name_Hall '-P 2yac'
_space_group_name_H-M_alt 'P 1 2/n 1'
_symmetry_space_group_name_Hall '-P 2yac'
_symmetry_space_group_name_H-M 'P 1 2/n 1'
_atom_sites_solution_hydrogens geom
_atom_sites_solution_primary direct
_atom_sites_solution_secondary difmap
_audit_creation_date 2019-06-06
_audit_creation_method
;
Olex2 1.3-dev
(compiled 2019.03.18 svn.r3573 for OlexSys, GUI svn.r5585)
;
_audit_update_record
;
2019-06-13 deposited with the CCDC.    2019-06-14 downloaded from the CCDC.
;
_cell_angle_alpha 90
_cell_angle_beta 94.433(2)
_cell_angle_gamma 90
_cell_formula_units_Z 2
_cell_length_a 20.3071(5)
_cell_length_b 15.2401(3)
_cell_length_c 22.2814(5)
_cell_measurement_reflns_used 9488
_cell_measurement_temperature 170(2)
_cell_measurement_theta_max 54.505
_cell_measurement_theta_min 3.061
_cell_volume 6875.1(3)
_computing_cell_refinement 'SAINT v8.37A (Bruker, 2015)'
_computing_data_reduction 'SAINT v8.37A (Bruker, 2015)'
_computing_molecular_graphics 'Olex2 (Dolomanov et al., 2009)'
_computing_publication_material 'Olex2 (Dolomanov et al., 2009)'
_computing_structure_refinement 'ShelXL (Sheldrick, 2015)'
_computing_structure_solution 'ShelXT (Sheldrick, 2015)'
_diffrn_ambient_temperature 170.0
_diffrn_measured_fraction_theta_full 0.989
_diffrn_measured_fraction_theta_max 0.988
_diffrn_measurement_device_type 'Bruker APEX-II CCD'
_diffrn_measurement_method '\f and \w scans'
_diffrn_radiation_type GaK\a
_diffrn_radiation_wavelength 1.34139
_diffrn_reflns_av_R_equivalents 0.14
_diffrn_reflns_av_unetI/netI 0.2365
_diffrn_reflns_Laue_measured_fraction_full 0.989
_diffrn_reflns_Laue_measured_fraction_max 0.988
_diffrn_reflns_limit_h_max 24
_diffrn_reflns_limit_h_min -24
_diffrn_reflns_limit_k_max 16
_diffrn_reflns_limit_k_min -18
_diffrn_reflns_limit_l_max 25
_diffrn_reflns_limit_l_min -27
_diffrn_reflns_number 55494
_diffrn_reflns_point_group_measured_fraction_full 0.989
_diffrn_reflns_point_group_measured_fraction_max 0.988
_diffrn_reflns_theta_full 53.594
_diffrn_reflns_theta_max 55.057
_diffrn_reflns_theta_min 3.059
_exptl_absorpt_coefficient_mu 3.715
_exptl_absorpt_correction_T_max 0.7508
_exptl_absorpt_correction_T_min 0.2289
_exptl_absorpt_correction_type multi-scan
_exptl_absorpt_process_details
;
SADABS-2016/2 (Bruker,2016/2) was used for absorption correction.
wR2(int) was 0.2090 before and 0.1009 after correction.
The Ratio of minimum to maximum transmission is 0.3049.
The \l/2 correction factor is Not present.
;
_exptl_crystal_colour colourless
_exptl_crystal_colour_primary colourless
_exptl_crystal_density_diffrn 1.258
_exptl_crystal_description block
_exptl_crystal_F_000 2644
_exptl_crystal_size_max 0.05
_exptl_crystal_size_mid 0.03
_exptl_crystal_size_min 0.02
_refine_diff_density_max 4.699
_refine_diff_density_min -2.668
_refine_diff_density_rms 0.306
_refine_ls_extinction_method none
_refine_ls_goodness_of_fit_ref 1.077
_refine_ls_hydrogen_treatment constr
_refine_ls_matrix_type full
_refine_ls_number_parameters 713
_refine_ls_number_reflns 12987
_refine_ls_number_restraints 654
_refine_ls_restrained_S_all 1.056
_refine_ls_R_factor_all 0.2270
_refine_ls_R_factor_gt 0.1868
_refine_ls_shift/su_max 0.001
_refine_ls_shift/su_mean 0.000
_refine_ls_structure_factor_coef Fsqd
_refine_ls_weighting_details 'w=1/[\s^2^(Fo^2^)+(0.2000P)^2^] where P=(Fo^2^+2Fc^2^)/3'
_refine_ls_weighting_scheme calc
_refine_ls_wR_factor_gt 0.4155
_refine_ls_wR_factor_ref 0.4423
_reflns_Friedel_coverage 0.000
_reflns_number_gt 5646
_reflns_number_total 12987
_reflns_threshold_expression 'I > 2\s(I)'
_cod_data_source_file c9cc03229k2.cif
_cod_data_source_block mjl18523_0m
_cod_database_code 7123659
_shelx_shelxl_version_number 2018/3
_shelx_space_group_comment
;
The symmetry employed for this shelxl refinement is uniquely defined
by the following loop, which should always be used as a source of
symmetry information in preference to the above space-group names.
They are only intended as comments.
;
_shelx_estimated_absorpt_t_max 0.929
_shelx_estimated_absorpt_t_min 0.836
_olex2_refinement_description
;
1. Fixed Uiso
 At 1.2 times of:
  All C(H) groups, All N(H) groups
 At 1.5 times of:
  All C(H,H,H) groups
2. Uiso/Uaniso restraints and constraints
Uanis(C54) \\sim Ueq, Uanis(C28) \\sim Ueq, Uanis(C48) \\sim Ueq, Uanis(C25)
\\sim Ueq, Uanis(C49) \\sim Ueq, Uanis(C29) \\sim Ueq: with sigma of 0.005 and
sigma for terminal atoms of 0.01
3. Rigid body (RIGU) restrains
 Ag02, Ag01, N5, N7, C48, C49, C28, C30, N6, C45, C50, C54, N8, C25, C29, C31,
 C43, C46, C51, C53, C24, C26, C34, C32, C44, C47, C52, C23, C27, C33, C42, C22,
  C41, C21, C38, C18, C37, C39, C17, C19, C36, C40, C16, C20, C35, C15, C1, C8,
 N3, N4, N1, N2, C7, C2, C14, C9, C6, C3, C13, C10, C5, C4, C12, C11
 with sigma for 1-2 distances of 0.001 and sigma for 1-3 distances of 0.001
 N10, O1, O2, O3
 with sigma for 1-2 distances of 0.001 and sigma for 1-3 distances of 0.001
 O5, N9, O6, O7
 with sigma for 1-2 distances of 0.001 and sigma for 1-3 distances of 0.001
 S1, O4, C58, C57, H58A, H58B, H58C, H57A, H57B, H57C
 with sigma for 1-2 distances of 0.001 and sigma for 1-3 distances of 0.001
 S2, O9, C56, C55
 with sigma for 1-2 distances of 0.001 and sigma for 1-3 distances of 0.001
4. Others
 Fixed U11: C5(0.056546) C6(0.056546)
 Fixed U12: C5(-0.007036) C6(-0.007036)
 Fixed U13: C5(-0.006797) C6(-0.006797)
 Fixed U22: C5(0.05691) C6(0.05691)
 Fixed U23: C5(0.00265) C6(0.00265)
 Fixed U33: C5(0.05844) C6(0.05844)
5.a Aromatic/amide H refined with riding coordinates:
 N1(H1), N4(H4), N6(H6), N8(H8), C3(H3), C4(H4A), C5(H5), C6(H6A), C10(H10),
 C11(H11), C12(H12), C13(H13), C16(H16), C17(H17), C19(H19), C20(H20), C23(H23),
  C24(H24), C26(H26), C27(H27), C31(H31), C32(H32), C33(H33), C34(H34),
 C36(H36), C37(H37), C39(H39), C40(H40), C43(H43), C44(H44), C46(H46), C47(H47),
  C50(H50), C51(H51), C52(H52), C53(H53)
5.b Idealised Me refined as rotating group:
 C58(H58A,H58B,H58C), C57(H57A,H57B,H57C), C56(H56A,H56B,H56C), C55(H55A,H55B,
 H55C)
;
_smtbx_masks_special_details
;
A solvent mask was calculated and 575 electrons were 
found in a volume of 1763\%A^3 in 1 void per UNIT CELL.
This is consistent with the presence of 
29[H2O] per Formula Unit which account for 580 electrons found in the cell.
;
_smtbx_masks_void_probe_radius 1.5
_smtbx_masks_void_truncation_radius 1.5
_olex2_submission_special_instructions 'No special instructions were received'

loop_
_space_group_symop_operation_xyz
'x, y, z'
'-x+1/2, y, -z+1/2'
'-x, -y, -z'
'x-1/2, -y, z-1/2'

loop_
_atom_site_label
_atom_site_type_symbol
_atom_site_fract_x
_atom_site_fract_y
_atom_site_fract_z
_atom_site_U_iso_or_equiv
_atom_site_adp_type
_atom_site_occupancy
_atom_site_site_symmetry_order
_atom_site_calc_flag
_atom_site_refinement_flags_posn
_atom_site_refinement_flags_adp
Ag01 Ag 0.90215(5) 0.71695(6) 0.48415(4) 0.0355(3) Uani 1 1 d . .
Ag02 Ag 0.42614(6) 0.73265(8) 0.63768(7) 0.0733(5) Uani 1 1 d . .
N1 N 0.4286(5) 1.0115(8) 0.6537(4) 0.037(2) Uani 1 1 d . .
H1 H 0.446480 1.061494 0.666280 0.045 Uiso 1 1 calc R U
N2 N 0.4166(6) 0.8701(8) 0.6299(5) 0.041(2) Uani 1 1 d . .
N3 N 0.4142(7) 0.5936(9) 0.6486(6) 0.066(3) Uani 1 1 d . .
N4 N 0.4272(6) 0.4529(8) 0.6530(5) 0.049(2) Uani 1 1 d . .
H4 H 0.445615 0.400909 0.658228 0.059 Uiso 1 1 calc R U
N5 N 0.9041(5) 0.5759(7) 0.4764(4) 0.0294(19) Uani 1 1 d . .
N6 N 0.9068(5) 0.4386(7) 0.4964(4) 0.037(2) Uani 1 1 d . .
H6 H 0.900983 0.388810 0.515320 0.045 Uiso 1 1 calc R U
N7 N 0.9196(5) 0.8568(7) 0.4870(4) 0.0295(18) Uani 1 1 d . .
N8 N 0.8987(5) 0.9939(7) 0.4928(4) 0.0275(18) Uani 1 1 d . .
H8 H 0.882024 1.043270 0.505262 0.033 Uiso 1 1 calc R U
C1 C 0.4584(7) 0.5314(9) 0.6597(6) 0.041(2) Uani 1 1 d . .
C2 C 0.3638(8) 0.4687(10) 0.6370(6) 0.049(3) Uani 1 1 d . .
C3 C 0.3097(8) 0.4102(11) 0.6225(7) 0.057(3) Uani 1 1 d . .
H3 H 0.316408 0.348469 0.622744 0.069 Uiso 1 1 calc R U
C4 C 0.2473(9) 0.4449(11) 0.6082(8) 0.068(4) Uani 1 1 d . .
H4A H 0.210789 0.407201 0.598676 0.081 Uiso 1 1 calc R U
C5 C 0.2387(9) 0.5364(10) 0.6080(7) 0.057 Uani 1 1 d . .
H5 H 0.196852 0.560563 0.595035 0.069 Uiso 1 1 calc R U
C6 C 0.2899(8) 0.5912(11) 0.6262(7) 0.057 Uani 1 1 d . .
H6A H 0.282414 0.652323 0.630820 0.069 Uiso 1 1 calc R U
C7 C 0.3523(9) 0.5567(11) 0.6377(8) 0.062(4) Uani 1 1 d . .
C8 C 0.4603(7) 0.9341(9) 0.6531(5) 0.037(2) Uani 1 1 d . .
C9 C 0.3553(7) 0.9084(10) 0.6170(5) 0.041(2) Uani 1 1 d . .
C10 C 0.2962(7) 0.8772(10) 0.5960(6) 0.046(3) Uani 1 1 d . .
H10 H 0.290763 0.815991 0.589205 0.055 Uiso 1 1 calc R U
C11 C 0.2439(8) 0.9323(11) 0.5841(6) 0.055(3) Uani 1 1 d . .
H11 H 0.203765 0.910768 0.564876 0.066 Uiso 1 1 calc R U
C12 C 0.2500(7) 1.0226(10) 0.6009(6) 0.047(3) Uani 1 1 d . .
H12 H 0.211536 1.058335 0.597791 0.057 Uiso 1 1 calc R U
C13 C 0.3086(7) 1.0596(11) 0.6213(6) 0.053(3) Uani 1 1 d . .
H13 H 0.312834 1.120893 0.628428 0.064 Uiso 1 1 calc R U
C14 C 0.3637(7) 1.0005(9) 0.6314(5) 0.039(2) Uani 1 1 d . .
C15 C 0.5284(6) 0.9216(8) 0.6740(5) 0.033(2) Uani 1 1 d . .
C16 C 0.5646(7) 0.8495(9) 0.6502(6) 0.038(3) Uani 1 1 d . .
H16 H 0.542647 0.809199 0.622972 0.045 Uiso 1 1 calc R U
C17 C 0.6310(6) 0.8390(8) 0.6668(5) 0.030(2) Uani 1 1 d . .
H17 H 0.654869 0.792187 0.650532 0.036 Uiso 1 1 calc R U
C18 C 0.6632(6) 0.8979(8) 0.7080(5) 0.027(2) Uani 1 1 d . .
C19 C 0.6260(6) 0.9657(8) 0.7309(5) 0.031(2) Uani 1 1 d . .
H19 H 0.647090 1.004453 0.759776 0.037 Uiso 1 1 calc R U
C20 C 0.5611(6) 0.9785(8) 0.7137(5) 0.033(2) Uani 1 1 d . .
H20 H 0.538267 1.026856 0.729153 0.040 Uiso 1 1 calc R U
C21 C 0.7368(6) 0.8896(7) 0.7218(5) 0.0264(19) Uani 1 1 d . .
C22 C 0.7738(6) 0.8908(8) 0.6675(5) 0.031(2) Uani 1 1 d . .
C23 C 0.8249(6) 0.8282(8) 0.6584(5) 0.031(2) Uani 1 1 d . .
H23 H 0.834439 0.782893 0.687061 0.037 Uiso 1 1 calc R U
C24 C 0.8601(6) 0.8336(8) 0.6081(5) 0.032(2) Uani 1 1 d . .
H24 H 0.893264 0.791466 0.601361 0.038 Uiso 1 1 calc R U
C25 C 0.8462(6) 0.9037(7) 0.5660(5) 0.0248(18) Uani 1 1 d . U
C26 C 0.7940(6) 0.9584(8) 0.5729(5) 0.035(3) Uani 1 1 d . .
H26 H 0.781127 1.000361 0.542711 0.043 Uiso 1 1 calc R U
C27 C 0.7598(7) 0.9521(8) 0.6244(5) 0.038(3) Uani 1 1 d . .
H27 H 0.725153 0.992530 0.629613 0.045 Uiso 1 1 calc R U
C28 C 0.8879(6) 0.9157(8) 0.5157(5) 0.032(2) Uani 1 1 d . U
C29 C 0.9400(6) 0.9872(8) 0.4463(5) 0.031(2) Uani 1 1 d . U
C30 C 0.9516(6) 0.8981(8) 0.4425(5) 0.029(2) Uani 1 1 d . .
C31 C 0.9891(6) 0.8667(9) 0.3990(5) 0.034(2) Uani 1 1 d . .
H31 H 0.995824 0.805440 0.394540 0.041 Uiso 1 1 calc R U
C32 C 1.0169(7) 0.9255(9) 0.3621(6) 0.044(3) Uani 1 1 d . .
H32 H 1.044712 0.904491 0.332889 0.052 Uiso 1 1 calc R U
C33 C 1.0055(7) 1.0148(9) 0.3661(5) 0.039(3) Uani 1 1 d . .
H33 H 1.024479 1.053866 0.339062 0.047 Uiso 1 1 calc R U
C34 C 0.9654(6) 1.0484(9) 0.4106(5) 0.034(2) Uani 1 1 d . .
H34 H 0.957070 1.109296 0.414867 0.040 Uiso 1 1 calc R U
C35 C 0.5294(7) 0.5421(8) 0.6742(5) 0.035(2) Uani 1 1 d . .
C36 C 0.5731(7) 0.4756(9) 0.6597(6) 0.042(3) Uani 1 1 d . .
H36 H 0.556450 0.425812 0.637803 0.051 Uiso 1 1 calc R U
C37 C 0.6370(7) 0.4804(9) 0.6758(5) 0.041(3) Uani 1 1 d . .
H37 H 0.664600 0.432228 0.667520 0.049 Uiso 1 1 calc R U
C38 C 0.6653(6) 0.5544(8) 0.7046(5) 0.027(2) Uani 1 1 d . .
C39 C 0.6211(6) 0.6205(8) 0.7198(5) 0.028(2) Uani 1 1 d . .
H39 H 0.638460 0.670510 0.740987 0.034 Uiso 1 1 calc R U
C40 C 0.5541(6) 0.6162(8) 0.7057(5) 0.027(2) Uani 1 1 d . .
H40 H 0.525593 0.661806 0.716826 0.033 Uiso 1 1 calc R U
C41 C 0.7385(6) 0.5565(8) 0.7210(5) 0.029(2) Uani 1 1 d . .
C42 C 0.7795(6) 0.5493(8) 0.6693(5) 0.027(2) Uani 1 1 d . .
C43 C 0.8590(6) 0.4710(8) 0.6151(5) 0.028(2) Uani 1 1 d . .
H43 H 0.890635 0.425216 0.613909 0.034 Uiso 1 1 calc R U
C44 C 0.8222(6) 0.4802(8) 0.6657(5) 0.031(2) Uani 1 1 d . .
H44 H 0.827011 0.438510 0.697402 0.037 Uiso 1 1 calc R U
C45 C 0.8494(6) 0.5280(8) 0.5675(5) 0.031(2) Uani 1 1 d . .
C46 C 0.8088(6) 0.5989(8) 0.5723(5) 0.034(3) Uani 1 1 d . .
H46 H 0.806363 0.642408 0.541740 0.041 Uiso 1 1 calc R U
C47 C 0.7712(6) 0.6079(9) 0.6210(5) 0.035(3) Uani 1 1 d . .
H47 H 0.739700 0.653961 0.621737 0.042 Uiso 1 1 calc R U
C48 C 0.8880(6) 0.5161(8) 0.5133(5) 0.0280(19) Uani 1 1 d . U
C49 C 0.9360(6) 0.5345(8) 0.4320(5) 0.034(2) Uani 1 1 d . U
C50 C 0.9613(7) 0.5699(10) 0.3783(5) 0.044(3) Uani 1 1 d . .
H50 H 0.961702 0.630924 0.369483 0.053 Uiso 1 1 calc R U
C51 C 0.9849(8) 0.5071(10) 0.3408(6) 0.050(3) Uani 1 1 d . .
H51 H 0.999104 0.525332 0.303153 0.060 Uiso 1 1 calc R U
C52 C 0.9886(8) 0.4218(10) 0.3549(6) 0.051(3) Uani 1 1 d . .
H52 H 1.007446 0.383157 0.327473 0.061 Uiso 1 1 calc R U
C53 C 0.9660(6) 0.3854(9) 0.4088(5) 0.037(3) Uani 1 1 d . .
H53 H 0.969858 0.325246 0.419777 0.044 Uiso 1 1 calc R U
C54 C 0.9379(6) 0.4490(8) 0.4428(5) 0.032(2) Uani 1 1 d . U
O1 O 0.5061(8) 0.6989(9) 0.3071(11) 0.156(9) Uani 1 1 d . .
O2 O 0.5817(8) 0.7697(8) 0.3538(8) 0.105(5) Uani 1 1 d . .
O3 O 0.5041(8) 0.8347(9) 0.3084(9) 0.128(6) Uani 1 1 d . .
N10 N 0.5295(11) 0.7681(11) 0.3238(11) 0.109(7) Uani 1 1 d . .
O5 O 0.8485(5) 1.1504(6) 0.5456(4) 0.055(3) Uani 1 1 d . .
O6 O 0.8934(7) 1.2174(7) 0.4768(5) 0.081(4) Uani 1 1 d . .
O7 O 0.8750(7) 1.2829(7) 0.5573(5) 0.081(4) Uani 1 1 d . .
N9 N 0.8717(7) 1.2185(8) 0.5255(6) 0.052(3) Uani 1 1 d . .
S1 S 0.8423(3) 0.7623(4) 0.3280(2) 0.0819(15) Uani 1 1 d . .
S2 S 0.4041(6) 0.7859(6) 0.8048(4) 0.158(4) Uani 1 1 d . .
O4 O 0.7745(7) 0.7694(7) 0.3344(5) 0.071(3) Uani 1 1 d . .
O9 O 0.4519(12) 0.7658(13) 0.7615(9) 0.165(8) Uani 1 1 d . .
C58 C 0.8461(10) 0.6833(14) 0.2708(9) 0.090(5) Uani 1 1 d . .
H58A H 0.824081 0.629408 0.282577 0.135 Uiso 1 1 calc R U
H58B H 0.892379 0.670506 0.264650 0.135 Uiso 1 1 calc R U
H58C H 0.823900 0.705880 0.233343 0.135 Uiso 1 1 calc R U
C57 C 0.8606(11) 0.8598(13) 0.2824(8) 0.090(5) Uani 1 1 d . .
H57A H 0.833857 0.857650 0.243863 0.136 Uiso 1 1 calc R U
H57B H 0.907530 0.859994 0.275025 0.136 Uiso 1 1 calc R U
H57C H 0.849995 0.913186 0.304166 0.136 Uiso 1 1 calc R U
C56 C 0.3459(14) 0.871(2) 0.7766(9) 0.157(10) Uani 1 1 d . .
H56A H 0.366235 0.929098 0.783130 0.235 Uiso 1 1 calc R U
H56B H 0.305685 0.867812 0.798211 0.235 Uiso 1 1 calc R U
H56C H 0.334573 0.862359 0.733495 0.235 Uiso 1 1 calc R U
C55 C 0.340(2) 0.717(3) 0.779(2) 0.241(17) Uani 1 1 d . .
H55A H 0.323482 0.735471 0.738404 0.362 Uiso 1 1 calc R U
H55B H 0.304524 0.720709 0.806060 0.362 Uiso 1 1 calc R U
H55C H 0.356375 0.656758 0.777690 0.362 Uiso 1 1 calc R U

loop_
_atom_site_aniso_label
_atom_site_aniso_U_11
_atom_site_aniso_U_22
_atom_site_aniso_U_33
_atom_site_aniso_U_23
_atom_site_aniso_U_13
_atom_site_aniso_U_12
Ag01 0.0375(7) 0.0395(6) 0.0288(5) -0.0012(4) -0.0016(4) -0.0019(4)
Ag02 0.0402(9) 0.0472(8) 0.1249(13) 0.0061(7) -0.0424(8) 0.0008(5)
N1 0.034(3) 0.055(4) 0.021(5) 0.009(4) -0.011(3) 0.004(2)
N2 0.033(3) 0.055(3) 0.033(5) 0.006(3) -0.013(3) 0.002(2)
N3 0.052(2) 0.052(3) 0.092(10) 0.009(5) -0.016(5) -0.002(2)
N4 0.042(3) 0.051(3) 0.051(7) 0.005(4) -0.015(4) -0.008(2)
N5 0.020(5) 0.039(2) 0.028(3) 0.000(2) -0.005(3) -0.001(3)
N6 0.040(6) 0.037(3) 0.035(4) -0.004(3) 0.005(4) -0.001(3)
N7 0.018(4) 0.038(2) 0.031(4) -0.004(3) -0.008(3) -0.003(3)
N8 0.026(5) 0.037(3) 0.018(3) 0.000(3) -0.009(3) 0.000(3)
C1 0.044(2) 0.049(4) 0.028(6) 0.003(4) -0.010(3) -0.007(2)
C2 0.042(3) 0.057(3) 0.044(8) 0.007(5) -0.014(4) -0.006(2)
C3 0.042(4) 0.060(4) 0.067(9) 0.006(6) -0.023(5) -0.005(2)
C4 0.046(4) 0.0586(17) 0.093(12) -0.001(4) -0.030(6) -0.002(2)
C5 0.056 0.057 0.058 0.003 0.000 0.000
C6 0.056 0.057 0.058 0.003 0.000 0.000
C7 0.0510(18) 0.057(3) 0.076(10) 0.007(5) -0.008(4) -0.003(2)
C8 0.032(3) 0.053(4) 0.024(5) 0.008(4) -0.011(3) 0.002(2)
C9 0.034(3) 0.060(4) 0.027(6) 0.005(4) -0.014(3) 0.004(3)
C10 0.036(4) 0.060(5) 0.040(7) 0.005(5) -0.020(4) 0.004(3)
C11 0.041(4) 0.071(5) 0.049(8) 0.001(5) -0.024(5) 0.012(4)
C12 0.037(4) 0.068(5) 0.034(7) 0.008(5) -0.015(5) 0.014(4)
C13 0.041(4) 0.067(5) 0.048(8) 0.001(5) -0.018(4) 0.014(3)
C14 0.034(3) 0.059(4) 0.023(6) 0.005(4) -0.013(3) 0.006(3)
C15 0.032(3) 0.040(5) 0.024(5) 0.005(4) -0.010(3) 0.001(3)
C16 0.032(3) 0.042(5) 0.037(6) -0.004(4) -0.008(3) -0.003(3)
C17 0.032(3) 0.038(5) 0.021(5) -0.002(4) -0.005(3) -0.003(3)
C18 0.032(3) 0.033(4) 0.017(4) 0.003(3) -0.005(3) -0.003(3)
C19 0.034(3) 0.040(5) 0.016(5) -0.001(4) -0.009(3) 0.002(3)
C20 0.034(3) 0.041(5) 0.023(5) 0.002(4) -0.009(3) 0.002(3)
C21 0.031(3) 0.026(6) 0.021(4) 0.001(3) -0.004(3) -0.002(3)
C22 0.038(5) 0.032(5) 0.022(4) 0.005(3) 0.000(3) 0.007(4)
C23 0.036(5) 0.034(5) 0.023(4) 0.002(3) -0.004(4) 0.006(4)
C24 0.038(6) 0.031(5) 0.024(4) 0.001(3) -0.001(3) 0.008(4)
C25 0.022(3) 0.029(3) 0.021(3) -0.001(2) -0.009(2) -0.002(3)
C26 0.036(5) 0.045(6) 0.025(4) 0.011(4) 0.000(4) 0.013(4)
C27 0.040(7) 0.042(6) 0.032(4) 0.015(4) 0.006(4) 0.012(4)
C28 0.030(4) 0.037(3) 0.028(3) 0.001(2) -0.002(3) 0.000(2)
C29 0.028(4) 0.040(3) 0.023(3) -0.004(2) -0.005(3) -0.004(3)
C30 0.020(5) 0.040(3) 0.024(4) -0.008(3) -0.010(3) -0.006(3)
C31 0.027(6) 0.047(4) 0.027(4) -0.009(3) -0.007(4) -0.002(4)
C32 0.043(7) 0.056(4) 0.032(5) -0.004(4) 0.003(5) -0.002(4)
C33 0.032(7) 0.056(4) 0.029(5) 0.001(4) -0.002(4) -0.003(4)
C34 0.028(6) 0.047(4) 0.025(4) 0.000(3) -0.007(4) -0.007(4)
C35 0.043(3) 0.042(4) 0.019(5) -0.001(4) -0.006(3) -0.005(2)
C36 0.041(3) 0.044(5) 0.040(7) -0.016(5) -0.012(4) -0.007(3)
C37 0.040(3) 0.043(5) 0.037(6) -0.014(4) -0.009(4) -0.005(3)
C38 0.027(3) 0.037(4) 0.017(5) -0.004(4) -0.007(3) -0.001(2)
C39 0.030(3) 0.037(4) 0.016(5) 0.001(4) -0.006(3) 0.002(3)
C40 0.030(3) 0.036(4) 0.014(5) 0.004(4) -0.005(3) 0.002(3)
C41 0.027(3) 0.032(6) 0.028(4) 0.002(3) -0.006(3) 0.001(3)
C42 0.021(4) 0.032(5) 0.026(4) -0.003(3) -0.009(3) -0.005(3)
C43 0.025(6) 0.032(5) 0.026(3) 0.001(3) -0.006(3) 0.000(4)
C44 0.029(5) 0.038(5) 0.026(4) 0.001(3) -0.005(4) 0.001(4)
C45 0.029(6) 0.035(5) 0.029(3) 0.003(3) -0.001(3) 0.004(4)
C46 0.029(6) 0.036(5) 0.037(5) 0.009(4) 0.005(4) 0.006(4)
C47 0.026(6) 0.043(6) 0.034(4) 0.007(4) 0.002(4) 0.007(4)
C48 0.022(4) 0.036(3) 0.025(3) -0.002(2) -0.007(3) -0.001(3)
C49 0.031(4) 0.042(3) 0.028(3) -0.004(2) -0.002(3) -0.002(3)
C50 0.041(8) 0.060(5) 0.031(4) 0.003(3) 0.003(4) 0.000(5)
C51 0.053(9) 0.066(5) 0.031(5) -0.001(4) 0.007(5) 0.001(5)
C52 0.055(9) 0.063(5) 0.034(5) -0.006(4) 0.008(5) -0.001(5)
C53 0.030(7) 0.047(4) 0.032(4) -0.009(3) -0.001(4) -0.001(4)
C54 0.027(4) 0.042(3) 0.026(3) -0.005(2) -0.006(3) -0.001(3)
O1 0.085(11) 0.046(6) 0.32(2) -0.014(9) -0.060(13) 0.009(6)
O2 0.073(8) 0.050(7) 0.188(15) 0.011(7) -0.017(8) 0.001(5)
O3 0.103(10) 0.044(6) 0.227(17) 0.001(8) -0.048(11) 0.010(6)
N10 0.077(9) 0.042(5) 0.202(17) 0.007(7) -0.025(10) 0.003(5)
O5 0.077(7) 0.030(4) 0.058(6) -0.006(4) 0.002(5) 0.008(4)
O6 0.137(12) 0.047(6) 0.062(5) -0.006(4) 0.025(6) 0.001(6)
O7 0.153(13) 0.032(4) 0.059(5) -0.009(4) 0.014(7) -0.006(5)
N9 0.076(8) 0.031(4) 0.048(5) -0.004(3) -0.004(5) 0.007(4)
S1 0.081(4) 0.089(4) 0.072(3) -0.005(3) -0.016(3) -0.003(3)
S2 0.215(11) 0.158(8) 0.102(5) 0.009(5) 0.026(6) 0.016(7)
O4 0.070(9) 0.076(8) 0.062(7) 0.000(5) -0.032(5) -0.007(4)
O9 0.227(17) 0.170(17) 0.109(12) 0.012(12) 0.089(14) 0.039(12)
C58 0.067(14) 0.106(9) 0.093(10) -0.016(11) -0.018(9) -0.010(9)
C57 0.109(15) 0.099(9) 0.062(11) 0.007(9) 0.000(10) -0.003(9)
C56 0.20(2) 0.22(2) 0.049(12) 0.049(15) 0.034(15) 0.065(17)
C55 0.221(19) 0.23(2) 0.27(4) -0.13(3) 0.02(2) -0.07(2)

loop_
_atom_type_symbol
_atom_type_description
_atom_type_scat_dispersion_real
_atom_type_scat_dispersion_imag
_atom_type_scat_source
Ag Ag 0.0963 3.3588 'International Tables Vol C Tables 4.2.6.8 and 6.1.1.4'
C C 0.0148 0.0070 'International Tables Vol C Tables 4.2.6.8 and 6.1.1.4'
H H 0.0000 0.0000 'International Tables Vol C Tables 4.2.6.8 and 6.1.1.4'
N N 0.0253 0.0136 'International Tables Vol C Tables 4.2.6.8 and 6.1.1.4'
O O 0.0412 0.0250 'International Tables Vol C Tables 4.2.6.8 and 6.1.1.4'
S S 0.2924 0.4247 'International Tables Vol C Tables 4.2.6.8 and 6.1.1.4'

loop_
_geom_angle_atom_site_label_1
_geom_angle_atom_site_label_2
_geom_angle_atom_site_label_3
_geom_angle
_geom_angle_site_symmetry_1
N5 Ag01 N7 168.9(4) .
N2 Ag02 N3 168.0(5) .
C8 N1 H1 125.3 .
C8 N1 C14 109.4(12) .
C14 N1 H1 125.3 .
C8 N2 Ag02 127.9(9) .
C9 N2 Ag02 120.7(9) .
C9 N2 C8 108.6(12) .
C1 N3 Ag02 130.6(11) .
C1 N3 C7 109.7(14) .
C7 N3 Ag02 119.4(11) .
C1 N4 H4 126.1 .
C2 N4 H4 126.1 .
C2 N4 C1 107.7(13) .
C48 N5 Ag01 130.3(8) .
C48 N5 C49 107.0(11) .
C49 N5 Ag01 121.8(8) .
C48 N6 H6 126.2 .
C48 N6 C54 107.7(10) .
C54 N6 H6 126.2 .
C28 N7 Ag01 127.6(9) .
C28 N7 C30 108.5(11) .
C30 N7 Ag01 120.9(8) .
C28 N8 H8 124.7 .
C28 N8 C29 110.5(10) .
C29 N8 H8 124.7 .
N3 C1 N4 108.0(14) .
N3 C1 C35 127.4(13) .
N4 C1 C35 124.6(13) .
N4 C2 C3 131.1(15) .
N4 C2 C7 109.8(14) .
C7 C2 C3 119.1(15) .
C2 C3 H3 120.5 .
C4 C3 C2 119.0(16) .
C4 C3 H3 120.5 .
C3 C4 H4A 120.3 .
C3 C4 C5 119.5(16) .
C5 C4 H4A 120.3 .
C4 C5 H5 119.6 .
C6 C5 C4 120.8(16) .
C6 C5 H5 119.6 .
C5 C6 H6A 120.4 .
C5 C6 C7 119.2(16) .
C7 C6 H6A 120.4 .
C2 C7 N3 104.4(15) .
C2 C7 C6 122.1(16) .
C6 C7 N3 133.5(16) .
N1 C8 N2 109.1(12) .
N1 C8 C15 124.2(12) .
N2 C8 C15 126.7(12) .
N2 C9 C14 105.8(12) .
C10 C9 N2 133.5(14) .
C10 C9 C14 120.7(13) .
C9 C10 H10 119.6 .
C9 C10 C11 120.7(15) .
C11 C10 H10 119.6 .
C10 C11 H11 120.3 .
C10 C11 C12 119.5(14) .
C12 C11 H11 120.3 .
C11 C12 H12 118.6 .
C13 C12 C11 122.8(14) .
C13 C12 H12 118.6 .
C12 C13 H13 121.9 .
C12 C13 C14 116.2(15) .
C14 C13 H13 121.9 .
N1 C14 C9 107.0(11) .
N1 C14 C13 133.4(14) .
C13 C14 C9 119.6(13) .
C8 C15 C16 119.1(11) .
C20 C15 C8 122.1(12) .
C20 C15 C16 118.8(12) .
C15 C16 H16 119.9 .
C17 C16 C15 120.3(11) .
C17 C16 H16 119.9 .
C16 C17 H17 120.1 .
C16 C17 C18 119.8(12) .
C18 C17 H17 120.1 .
C17 C18 C21 118.9(11) .
C19 C18 C17 118.1(12) .
C19 C18 C21 122.9(10) .
C18 C19 H19 118.6 .
C20 C19 C18 122.8(11) .
C20 C19 H19 118.6 .
C15 C20 H20 119.9 .
C19 C20 C15 120.2(12) .
C19 C20 H20 119.9 .
C21 C21 C18 120.9(14) 2_656
C21 C21 C22 125.6(15) 2_656
C22 C21 C18 113.2(9) .
C23 C22 C21 121.9(10) .
C27 C22 C21 119.9(11) .
C27 C22 C23 118.2(11) .
C22 C23 H23 119.9 .
C24 C23 C22 120.1(11) .
C24 C23 H23 119.9 .
C23 C24 H24 120.4 .
C23 C24 C25 119.1(11) .
C25 C24 H24 120.4 .
C24 C25 C28 119.6(11) .
C26 C25 C24 119.8(11) .
C26 C25 C28 120.6(11) .
C25 C26 H26 120.3 .
C25 C26 C27 119.4(11) .
C27 C26 H26 120.3 .
C22 C27 C26 122.9(12) .
C22 C27 H27 118.6 .
C26 C27 H27 118.6 .
N7 C28 N8 109.2(11) .
N7 C28 C25 128.8(11) .
N8 C28 C25 122.0(11) .
C30 C29 N8 103.4(10) .
C34 C29 N8 131.9(12) .
C34 C29 C30 124.6(12) .
N7 C30 C29 108.3(10) .
C31 C30 N7 132.2(12) .
C31 C30 C29 119.6(12) .
C30 C31 H31 120.8 .
C30 C31 C32 118.5(13) .
C32 C31 H31 120.8 .
C31 C32 H32 119.1 .
C31 C32 C33 121.8(13) .
C33 C32 H32 119.1 .
C32 C33 H33 119.8 .
C32 C33 C34 120.3(12) .
C34 C33 H33 119.8 .
C29 C34 C33 115.1(13) .
C29 C34 H34 122.4 .
C33 C34 H34 122.4 .
C36 C35 C1 120.0(12) .
C40 C35 C1 120.7(12) .
C40 C35 C36 119.2(12) .
C35 C36 H36 119.2 .
C37 C36 C35 121.6(12) .
C37 C36 H36 119.2 .
C36 C37 H37 119.0 .
C36 C37 C38 121.9(13) .
C38 C37 H37 119.0 .
C37 C38 C39 116.2(12) .
C37 C38 C41 119.4(11) .
C39 C38 C41 124.2(11) .
C38 C39 H39 118.4 .
C40 C39 C38 123.3(11) .
C40 C39 H39 118.4 .
C35 C40 H40 121.2 .
C39 C40 C35 117.6(12) .
C39 C40 H40 121.2 .
C41 C41 C38 120.0(14) 2_656
C41 C41 C42 125.2(15) 2_656
C42 C41 C38 114.6(9) .
C44 C42 C41 120.1(11) .
C44 C42 C47 119.0(11) .
C47 C42 C41 120.7(11) .
C44 C43 H43 119.9 .
C45 C43 H43 119.9 .
C45 C43 C44 120.2(11) .
C42 C44 C43 120.2(11) .
C42 C44 H44 119.9 .
C43 C44 H44 119.9 .
C43 C45 C48 119.6(11) .
C46 C45 C43 119.3(11) .
C46 C45 C48 120.9(11) .
C45 C46 H46 119.5 .
C45 C46 C47 120.9(12) .
C47 C46 H46 119.5 .
C42 C47 H47 120.0 .
C46 C47 C42 119.9(12) .
C46 C47 H47 120.0 .
N5 C48 N6 111.2(11) .
N5 C48 C45 127.1(11) .
N6 C48 C45 121.6(11) .
N5 C49 C50 129.9(12) .
C54 C49 N5 109.1(11) .
C54 C49 C50 120.8(12) .
C49 C50 H50 123.1 .
C51 C50 C49 113.8(13) .
C51 C50 H50 123.1 .
C50 C51 H51 118.4 .
C52 C51 C50 123.3(13) .
C52 C51 H51 118.4 .
C51 C52 H52 118.1 .
C51 C52 C53 123.9(14) .
C53 C52 H52 118.1 .
C52 C53 H53 124.4 .
C54 C53 C52 111.2(13) .
C54 C53 H53 124.4 .
C49 C54 N6 104.9(11) .
C49 C54 C53 126.7(12) .
C53 C54 N6 128.4(12) .
O1 N10 O2 119.8(18) .
O3 N10 O1 121(2) .
O3 N10 O2 119.3(19) .
O6 N9 O5 119.4(12) .
O6 N9 O7 122.2(14) .
O7 N9 O5 118.3(14) .
O4 S1 C58 103.0(9) .
O4 S1 C57 103.6(9) .
C58 S1 C57 97.4(10) .
O9 S2 C56 111.6(12) .
O9 S2 C55 100.0(18) .
C55 S2 C56 82(2) .
S1 C58 H58A 109.5 .
S1 C58 H58B 109.5 .
S1 C58 H58C 109.5 .
H58A C58 H58B 109.5 .
H58A C58 H58C 109.5 .
H58B C58 H58C 109.5 .
S1 C57 H57A 109.5 .
S1 C57 H57B 109.5 .
S1 C57 H57C 109.5 .
H57A C57 H57B 109.5 .
H57A C57 H57C 109.5 .
H57B C57 H57C 109.5 .
S2 C56 H56A 109.5 .
S2 C56 H56B 109.5 .
S2 C56 H56C 109.5 .
H56A C56 H56B 109.5 .
H56A C56 H56C 109.5 .
H56B C56 H56C 109.5 .
S2 C55 H55A 109.5 .
S2 C55 H55B 109.5 .
S2 C55 H55C 109.5 .
H55A C55 H55B 109.5 .
H55A C55 H55C 109.5 .
H55B C55 H55C 109.5 .

loop_
_geom_bond_atom_site_label_1
_geom_bond_atom_site_label_2
_geom_bond_distance
_geom_bond_site_symmetry_2
Ag01 N5 2.158(10) .
Ag01 N7 2.161(10) .
Ag02 N2 2.110(12) .
Ag02 N3 2.148(14) .
N1 H1 0.8800 .
N1 C8 1.344(17) .
N1 C14 1.382(16) .
N2 C8 1.390(17) .
N2 C9 1.386(16) .
N3 C1 1.316(18) .
N3 C7 1.38(2) .
N4 H4 0.8800 .
N4 C1 1.356(17) .
N4 C2 1.332(17) .
N5 C48 1.286(15) .
N5 C49 1.377(15) .
N6 H6 0.8800 .
N6 C48 1.305(15) .
N6 C54 1.403(14) .
N7 C28 1.300(15) .
N7 C30 1.378(15) .
N8 H8 0.8800 .
N8 C28 1.321(15) .
N8 C29 1.386(14) .
C1 C35 1.461(19) .
C2 C3 1.43(2) .
C2 C7 1.36(2) .
C3 H3 0.9500 .
C3 C4 1.39(2) .
C4 H4A 0.9500 .
C4 C5 1.41(2) .
C5 H5 0.9500 .
C5 C6 1.37(2) .
C6 H6A 0.9500 .
C6 C7 1.38(2) .
C8 C15 1.438(17) .
C9 C10 1.341(18) .
C9 C14 1.446(19) .
C10 H10 0.9500 .
C10 C11 1.363(19) .
C11 H11 0.9500 .
C11 C12 1.43(2) .
C12 H12 0.9500 .
C12 C13 1.36(2) .
C13 H13 0.9500 .
C13 C14 1.442(19) .
C15 C16 1.446(18) .
C15 C20 1.372(16) .
C16 H16 0.9500 .
C16 C17 1.379(16) .
C17 H17 0.9500 .
C17 C18 1.409(16) .
C18 C19 1.400(17) .
C18 C21 1.506(16) .
C19 H19 0.9500 .
C19 C20 1.359(16) .
C20 H20 0.9500 .
C21 C21 1.33(2) 2_656
C21 C22 1.473(16) .
C22 C23 1.435(17) .
C22 C27 1.355(16) .
C23 H23 0.9500 .
C23 C24 1.378(16) .
C24 H24 0.9500 .
C24 C25 1.436(15) .
C25 C26 1.366(16) .
C25 C28 1.469(16) .
C26 H26 0.9500 .
C26 C27 1.389(16) .
C27 H27 0.9500 .
C29 C30 1.382(17) .
C29 C34 1.353(17) .
C30 C31 1.365(16) .
C31 H31 0.9500 .
C31 C32 1.367(18) .
C32 H32 0.9500 .
C32 C33 1.384(19) .
C33 H33 0.9500 .
C33 C34 1.426(17) .
C34 H34 0.9500 .
C35 C36 1.403(19) .
C35 C40 1.402(16) .
C36 H36 0.9500 .
C36 C37 1.321(17) .
C37 H37 0.9500 .
C37 C38 1.399(16) .
C38 C39 1.407(16) .
C38 C41 1.504(16) .
C39 H39 0.9500 .
C39 C40 1.374(16) .
C40 H40 0.9500 .
C41 C41 1.34(2) 2_656
C41 C42 1.476(16) .
C42 C44 1.370(17) .
C42 C47 1.399(16) .
C43 H43 0.9500 .
C43 C44 1.406(15) .
C43 C45 1.373(15) .
C44 H44 0.9500 .
C45 C46 1.368(17) .
C45 C48 1.501(16) .
C46 H46 0.9500 .
C46 C47 1.381(16) .
C47 H47 0.9500 .
C49 C50 1.443(17) .
C49 C54 1.325(17) .
C50 H50 0.9500 .
C50 C51 1.379(19) .
C51 H51 0.9500 .
C51 C52 1.34(2) .
C52 H52 0.9500 .
C52 C53 1.431(18) .
C53 H53 0.9500 .
C53 C54 1.381(17) .
O1 N10 1.20(2) .
O2 N10 1.21(2) .
O3 N10 1.18(2) .
O5 N9 1.238(15) .
O6 N9 1.203(15) .
O7 N9 1.208(14) .
S1 O4 1.398(14) .
S1 C58 1.76(2) .
S1 C57 1.853(19) .
S2 O9 1.453(19) .
S2 C56 1.84(3) .
S2 C55 1.73(4) .
C58 H58A 0.9800 .
C58 H58B 0.9800 .
C58 H58C 0.9800 .
C57 H57A 0.9800 .
C57 H57B 0.9800 .
C57 H57C 0.9800 .
C56 H56A 0.9800 .
C56 H56B 0.9800 .
C56 H56C 0.9800 .
C55 H55A 0.9800 .
C55 H55B 0.9800 .
C55 H55C 0.9800 .

loop_
_geom_torsion_atom_site_label_1
_geom_torsion_atom_site_label_2
_geom_torsion_atom_site_label_3
_geom_torsion_atom_site_label_4
_geom_torsion
_geom_torsion_site_symmetry_1
_geom_torsion_site_symmetry_4
Ag01 N5 C48 N6 -169.2(8) . .
Ag01 N5 C48 C45 14.0(18) . .
Ag01 N5 C49 C50 -13.2(18) . .
Ag01 N5 C49 C54 170.9(8) . .
Ag01 N7 C28 N8 -161.3(8) . .
Ag01 N7 C28 C25 19.1(18) . .
Ag01 N7 C30 C29 163.7(8) . .
Ag01 N7 C30 C31 -15.7(18) . .
Ag02 N2 C8 N1 -162.3(8) . .
Ag02 N2 C8 C15 17.1(18) . .
Ag02 N2 C9 C10 -15.3(19) . .
Ag02 N2 C9 C14 164.5(8) . .
Ag02 N3 C1 N4 -170.3(10) . .
Ag02 N3 C1 C35 7(2) . .
Ag02 N3 C7 C2 168.5(11) . .
Ag02 N3 C7 C6 -8(3) . .
N1 C8 C15 C16 -155.0(12) . .
N1 C8 C15 C20 21.8(19) . .
N2 C8 C15 C16 25.7(18) . .
N2 C8 C15 C20 -157.5(12) . .
N2 C9 C10 C11 -176.1(14) . .
N2 C9 C14 N1 -1.8(13) . .
N2 C9 C14 C13 178.3(12) . .
N3 C1 C35 C36 -152.3(15) . .
N3 C1 C35 C40 31(2) . .
N4 C1 C35 C36 24.7(19) . .
N4 C1 C35 C40 -151.5(12) . .
N4 C2 C3 C4 178.8(15) . .
N4 C2 C7 N3 6.5(18) . .
N4 C2 C7 C6 -176.4(14) . .
N5 C49 C50 C51 -174.0(13) . .
N5 C49 C54 N6 -1.0(14) . .
N5 C49 C54 C53 -179.6(12) . .
N7 C30 C31 C32 -177.5(12) . .
N8 C29 C30 N7 -2.0(12) . .
N8 C29 C30 C31 177.5(10) . .
N8 C29 C34 C33 -178.6(12) . .
C1 N3 C7 C2 -6.0(18) . .
C1 N3 C7 C6 177.3(18) . .
C1 N4 C2 C3 177.9(15) . .
C1 N4 C2 C7 -4.6(17) . .
C1 C35 C36 C37 -175.3(12) . .
C1 C35 C40 C39 177.5(11) . .
C2 N4 C1 N3 0.7(16) . .
C2 N4 C1 C35 -176.8(12) . .
C2 C3 C4 C5 0(2) . .
C3 C2 C7 N3 -175.7(14) . .
C3 C2 C7 C6 1(3) . .
C3 C4 C5 C6 -5(3) . .
C4 C5 C6 C7 8(2) . .
C5 C6 C7 N3 170.0(17) . .
C5 C6 C7 C2 -6(3) . .
C7 N3 C1 N4 3.4(17) . .
C7 N3 C1 C35 -179.1(13) . .
C7 C2 C3 C4 2(2) . .
C8 N1 C14 C9 1.0(13) . .
C8 N1 C14 C13 -179.3(14) . .
C8 N2 C9 C10 -177.8(14) . .
C8 N2 C9 C14 2.1(13) . .
C8 C15 C16 C17 176.2(11) . .
C8 C15 C20 C19 -178.0(11) . .
C9 N2 C8 N1 -1.5(14) . .
C9 N2 C8 C15 177.9(11) . .
C9 C10 C11 C12 -7(2) . .
C10 C9 C14 N1 178.0(11) . .
C10 C9 C14 C13 -1.8(19) . .
C10 C11 C12 C13 9(2) . .
C11 C12 C13 C14 -7(2) . .
C12 C13 C14 N1 -176.8(13) . .
C12 C13 C14 C9 3.0(19) . .
C14 N1 C8 N2 0.3(14) . .
C14 N1 C8 C15 -179.1(11) . .
C14 C9 C10 C11 4(2) . .
C15 C16 C17 C18 1.2(18) . .
C16 C15 C20 C19 -1.2(18) . .
C16 C17 C18 C19 0.1(16) . .
C16 C17 C18 C21 -175.2(10) . .
C17 C18 C19 C20 -2.1(17) . .
C17 C18 C21 C21 -132.0(8) . 2_656
C17 C18 C21 C22 53.8(14) . .
C18 C19 C20 C15 2.7(18) . .
C18 C21 C22 C23 -133.3(12) . .
C18 C21 C22 C27 46.5(16) . .
C19 C18 C21 C21 53.0(12) . 2_656
C19 C18 C21 C22 -121.3(12) . .
C20 C15 C16 C17 -0.6(18) . .
C21 C18 C19 C20 173.0(10) . .
C21 C21 C22 C23 52.8(14) 2_656 .
C21 C21 C22 C27 -127.4(10) 2_656 .
C21 C22 C23 C24 -177.5(11) . .
C21 C22 C27 C26 178.3(12) . .
C22 C23 C24 C25 1.5(18) . .
C23 C22 C27 C26 -2(2) . .
C23 C24 C25 C26 -6.8(18) . .
C23 C24 C25 C28 173.6(11) . .
C24 C25 C26 C27 7.6(19) . .
C24 C25 C28 N7 30.6(19) . .
C24 C25 C28 N8 -148.9(11) . .
C25 C26 C27 C22 -3(2) . .
C26 C25 C28 N7 -148.9(14) . .
C26 C25 C28 N8 31.5(18) . .
C27 C22 C23 C24 2.7(19) . .
C28 N7 C30 C29 2.1(13) . .
C28 N7 C30 C31 -177.4(13) . .
C28 N8 C29 C30 1.4(13) . .
C28 N8 C29 C34 -178.7(13) . .
C28 C25 C26 C27 -172.8(12) . .
C29 N8 C28 N7 -0.2(14) . .
C29 N8 C28 C25 179.5(10) . .
C29 C30 C31 C32 3.1(18) . .
C30 N7 C28 N8 -1.2(13) . .
C30 N7 C28 C25 179.2(12) . .
C30 C29 C34 C33 1.2(18) . .
C30 C31 C32 C33 -2.8(19) . .
C31 C32 C33 C34 2(2) . .
C32 C33 C34 C29 -0.8(18) . .
C34 C29 C30 N7 178.1(11) . .
C34 C29 C30 C31 -2.4(19) . .
C35 C36 C37 C38 -4(2) . .
C36 C35 C40 C39 1.3(17) . .
C36 C37 C38 C39 4.9(18) . .
C36 C37 C38 C41 -179.2(12) . .
C37 C38 C39 C40 -2.6(17) . .
C37 C38 C41 C41 -113.2(10) . 2_656
C37 C38 C41 C42 60.8(14) . .
C38 C39 C40 C35 -0.3(16) . .
C38 C41 C42 C44 -118.8(12) . .
C38 C41 C42 C47 55.4(15) . .
C39 C38 C41 C41 62.3(13) . 2_656
C39 C38 C41 C42 -123.6(12) . .
C40 C35 C36 C37 1(2) . .
C41 C38 C39 C40 -178.3(10) . .
C41 C41 C42 C44 54.8(13) 2_656 .
C41 C41 C42 C47 -130.9(9) 2_656 .
C41 C42 C44 C43 177.0(10) . .
C41 C42 C47 C46 -178.3(11) . .
C43 C45 C46 C47 -8(2) . .
C43 C45 C48 N5 -152.6(12) . .
C43 C45 C48 N6 30.9(18) . .
C44 C42 C47 C46 -4.0(18) . .
C44 C43 C45 C46 6.6(18) . .
C44 C43 C45 C48 -178.7(11) . .
C45 C43 C44 C42 -4.0(18) . .
C45 C46 C47 C42 7(2) . .
C46 C45 C48 N5 22(2) . .
C46 C45 C48 N6 -154.4(13) . .
C47 C42 C44 C43 2.6(18) . .
C48 N5 C49 C50 176.6(13) . .
C48 N5 C49 C54 0.7(14) . .
C48 N6 C54 C49 0.9(14) . .
C48 N6 C54 C53 179.5(12) . .
C48 C45 C46 C47 177.3(11) . .
C49 N5 C48 N6 -0.1(14) . .
C49 N5 C48 C45 -176.9(11) . .
C49 C50 C51 C52 -5(2) . .
C50 C49 C54 N6 -177.3(11) . .
C50 C49 C54 C53 4(2) . .
C50 C51 C52 C53 3(2) . .
C51 C52 C53 C54 2(2) . .
C52 C53 C54 N6 176.0(12) . .
C52 C53 C54 C49 -5.8(19) . .
C54 N6 C48 N5 -0.5(14) . .
C54 N6 C48 C45 176.5(10) . .
C54 C49 C50 C51 1.5(19) . .

loop_
_smtbx_masks_void_nr
_smtbx_masks_void_average_x
_smtbx_masks_void_average_y
_smtbx_masks_void_average_z
_smtbx_masks_void_volume
_smtbx_masks_void_count_electrons
_smtbx_masks_void_content
1 -0.999 -0.850 -0.999 1762.9 575.1 '58 water'
